data_7020240
loop_
_publ_author_name
'Viciano-Chumillas, Marta'
'Gim\'enez-Marqu\'es, M\'onica'
'Tanase, Stefania'
'Mutikainen, Ilpo'
'Turpeinen, Urho'
'Smits, Jan M. M.'
'de Gelder, Ren\'e'
'Jos de Jongh, L.'
'Reedijk, Jan'

_publ_section_title
;
 Mononuclear and dinuclear manganese compounds stabilized by
 supramolecular interactions.
;
_journal_issue 34
_journal_name_full 'Dalton transactions (Cambridge, England : 2003)'
_journal_page_first 10249
_journal_page_last 10257
_journal_paper_doi 10.1039/c2dt31060k
_journal_volume 41
_journal_year 2012
_chemical_formula_sum 'C65 H60 Mn2 N8 Na O10'
_chemical_formula_weight 1246.08
_chemical_name_systematic
;
?
;
_space_group_IT_number 15
_symmetry_cell_setting monoclinic
_symmetry_space_group_name_Hall '-C 2yc'
_symmetry_space_group_name_H-M 'C 1 2/c 1'
_atom_sites_solution_hydrogens geom
_atom_sites_solution_primary direct
_atom_sites_solution_secondary difmap
_audit_creation_method SHELXL-97
_cell_angle_alpha 90.00
_cell_angle_beta 114.71(3)
_cell_angle_gamma 90.00
_cell_formula_units_Z 4
_cell_length_a 34.527(6)
_cell_length_b 7.828(2)
_cell_length_c 23.528(5)
_cell_measurement_reflns_used 374
_cell_measurement_temperature 173(2)
_cell_measurement_theta_max 23.65
_cell_measurement_theta_min 3.02
_cell_volume 5777(3)
_computing_cell_refinement 'COLLECT (Nonius, 2002)'
_computing_data_collection 'COLLECT (Nonius, 2002)'
_computing_data_reduction 'COLLECT (Nonius, 2002)'
_computing_molecular_graphics 'SHELXTL (Sheldrick, 1990)'
_computing_publication_material 'SHELXTL (Sheldrick, 1990)'
_computing_structure_refinement 'SHELXL97 (Sheldrick, 1997)'
_computing_structure_solution 'SHELXS97 (Sheldrick, 1990)'
_diffrn_ambient_temperature 173(2)
_diffrn_measured_fraction_theta_full 0.979
_diffrn_measured_fraction_theta_max 0.979
_diffrn_measurement_device_type KappaCCD
_diffrn_measurement_method \w-scan
_diffrn_radiation_monochromator graphite
_diffrn_radiation_source 'fine-focus sealed tube'
_diffrn_radiation_type MoK\a
_diffrn_radiation_wavelength 0.71073
_diffrn_reflns_av_R_equivalents 0.0445
_diffrn_reflns_av_sigmaI/netI 0.0319
_diffrn_reflns_limit_h_max 42
_diffrn_reflns_limit_h_min -42
_diffrn_reflns_limit_k_max 9
_diffrn_reflns_limit_k_min -9
_diffrn_reflns_limit_l_max 29
_diffrn_reflns_limit_l_min -29
_diffrn_reflns_number 38466
_diffrn_reflns_theta_full 26.00
_diffrn_reflns_theta_max 26.00
_diffrn_reflns_theta_min 2.50
_exptl_absorpt_coefficient_mu 0.514
_exptl_absorpt_correction_T_max 0.8611
_exptl_absorpt_correction_T_min 0.8208
_exptl_absorpt_correction_type multi-scan
_exptl_absorpt_process_details 'SADABS (Sheldrick, 1996)'
_exptl_crystal_colour red
_exptl_crystal_density_diffrn 1.433
_exptl_crystal_density_method 'not measured'
_exptl_crystal_description block
_exptl_crystal_F_000 2588
_exptl_crystal_size_max 0.40
_exptl_crystal_size_mid 0.30
_exptl_crystal_size_min 0.30
_refine_diff_density_max 0.622
_refine_diff_density_min -0.515
_refine_diff_density_rms 0.094
_refine_ls_extinction_method none
_refine_ls_goodness_of_fit_ref 1.238
_refine_ls_hydrogen_treatment constr
_refine_ls_matrix_type full
_refine_ls_number_parameters 409
_refine_ls_number_reflns 5561
_refine_ls_number_restraints 0
_refine_ls_restrained_S_all 1.238
_refine_ls_R_factor_all 0.0918
_refine_ls_R_factor_gt 0.0726
_refine_ls_shift/su_max 0.001
_refine_ls_shift/su_mean 0.000
_refine_ls_structure_factor_coef Fsqd
_refine_ls_weighting_details 'calc w=1/[\s^2^(Fo^2^)+(0.0000P)^2^+66.0460P] where P=(Fo^2^+2Fc^2^)/3'
_refine_ls_weighting_scheme calc
_refine_ls_wR_factor_gt 0.1689
_refine_ls_wR_factor_ref 0.1777
_reflns_number_gt 4421
_reflns_number_total 5561
_reflns_threshold_expression >2sigma(I)
_cod_data_source_file c2dt31060k.txt
_cod_data_source_block mvc29a
_cod_original_cell_volume 5777(2)
_cod_original_sg_symbol_H-M C2/c
_cod_database_code 7020240

loop_
_symmetry_equiv_pos_as_xyz
'x, y, z'
'-x, y, -z+1/2'
'x+1/2, y+1/2, z'
'-x+1/2, y+1/2, -z+1/2'
'-x, -y, -z'
'x, -y, z-1/2'
'-x+1/2, -y+1/2, -z'
'x+1/2, -y+1/2, z-1/2'

loop_
_atom_site_label
_atom_site_type_symbol
_atom_site_fract_x
_atom_site_fract_y
_atom_site_fract_z
_atom_site_U_iso_or_equiv
_atom_site_adp_type
_atom_site_occupancy
_atom_site_symmetry_multiplicity
_atom_site_calc_flag
_atom_site_refinement_flags
_atom_site_disorder_assembly
_atom_site_disorder_group
Mn1 Mn 0.58972(2) 0.07924(11) 0.73825(4) 0.0265(2) Uani 1 1 d . A .
O10 O 0.57569(11) 0.1338(5) 0.80558(16) 0.0311(8) Uani 1 1 d . A .
C11 C 0.59722(16) 0.2199(7) 0.8591(2) 0.0300(12) Uani 1 1 d . . .
C12 C 0.64104(16) 0.2597(7) 0.8821(2) 0.0302(12) Uani 1 1 d . . .
C13 C 0.65972(17) 0.3555(8) 0.9372(2) 0.0356(13) Uani 1 1 d . . .
H13A H 0.6890 0.3860 0.9523 0.043 Uiso 1 1 calc R . .
C14 C 0.6366(2) 0.4067(8) 0.9703(3) 0.0431(14) Uani 1 1 d . . .
H14A H 0.6498 0.4730 1.0073 0.052 Uiso 1 1 calc R . .
C15 C 0.59421(19) 0.3607(8) 0.9489(3) 0.0391(14) Uani 1 1 d . . .
H15A H 0.5785 0.3914 0.9723 0.047 Uiso 1 1 calc R . .
C16 C 0.57464(18) 0.2707(7) 0.8941(3) 0.0354(13) Uani 1 1 d . . .
H16A H 0.5453 0.2422 0.8795 0.043 Uiso 1 1 calc R . .
N21 N 0.64976(12) 0.1401(6) 0.79092(18) 0.0283(10) Uani 1 1 d . . .
C22 C 0.66701(16) 0.2047(7) 0.8499(2) 0.0281(11) Uani 1 1 d . . .
C23 C 0.71123(15) 0.2021(7) 0.8707(2) 0.0275(11) Uani 1 1 d . . .
H23A H 0.7318 0.2380 0.9104 0.033 Uiso 1 1 calc R . .
C24 C 0.71922(15) 0.1363(7) 0.8215(2) 0.0259(11) Uani 1 1 d . . .
N25 N 0.68203(12) 0.0982(6) 0.77313(18) 0.0268(9) Uani 1 1 d . . .
C31 C 0.75978(14) 0.1128(6) 0.8156(2) 0.0238(10) Uani 1 1 d . . .
C32 C 0.79783(16) 0.1707(7) 0.8620(2) 0.0312(12) Uani 1 1 d . . .
H32A H 0.7979 0.2246 0.8982 0.037 Uiso 1 1 calc R . .
C33 C 0.83584(16) 0.1506(8) 0.8557(3) 0.0385(14) Uani 1 1 d . . .
H33A H 0.8617 0.1895 0.8882 0.046 Uiso 1 1 calc R . .
C34 C 0.83680(17) 0.0751(8) 0.8033(3) 0.0378(13) Uani 1 1 d . . .
H34A H 0.8630 0.0629 0.7995 0.045 Uiso 1 1 calc R . .
C35 C 0.79879(16) 0.0170(7) 0.7562(2) 0.0317(12) Uani 1 1 d . . .
H35A H 0.7989 -0.0342 0.7197 0.038 Uiso 1 1 calc R . .
C36 C 0.76085(15) 0.0338(7) 0.7626(2) 0.0278(11) Uani 1 1 d . . .
H36A H 0.7352 -0.0087 0.7308 0.033 Uiso 1 1 calc R . .
O40 O 0.53120(11) 0.0236(5) 0.69092(17) 0.0337(9) Uani 1 1 d . A .
C41 C 0.51252(16) -0.0719(7) 0.6396(2) 0.0304(11) Uani 1 1 d . . .
C42 C 0.53029(15) -0.1029(7) 0.5961(2) 0.0293(11) Uani 1 1 d . . .
C43 C 0.50791(16) -0.2050(7) 0.5440(2) 0.0336(12) Uani 1 1 d . . .
H43A H 0.5198 -0.2257 0.5147 0.040 Uiso 1 1 calc R . .
C44 C 0.46899(18) -0.2768(8) 0.5338(3) 0.0392(13) Uani 1 1 d . . .
H44A H 0.4548 -0.3485 0.4986 0.047 Uiso 1 1 calc R . .
C45 C 0.45071(17) -0.2436(8) 0.5752(3) 0.0398(14) Uani 1 1 d . . .
H45A H 0.4236 -0.2896 0.5677 0.048 Uiso 1 1 calc R . .
C46 C 0.47235(17) -0.1428(7) 0.6275(3) 0.0362(13) Uani 1 1 d . . .
H46A H 0.4598 -0.1210 0.6558 0.043 Uiso 1 1 calc R . .
N51 N 0.59915(12) 0.0290(6) 0.66161(19) 0.0292(10) Uani 1 1 d . . .
C52 C 0.57158(15) -0.0309(7) 0.6056(2) 0.0268(11) Uani 1 1 d . . .
C53 C 0.58995(15) -0.0139(7) 0.5628(2) 0.0277(11) Uani 1 1 d . . .
H53A H 0.5776 -0.0456 0.5199 0.033 Uiso 1 1 calc R . .
C54 C 0.62949(15) 0.0581(7) 0.5954(2) 0.0275(11) Uani 1 1 d . . .
N55 N 0.63425(12) 0.0846(6) 0.65447(19) 0.0312(10) Uani 1 1 d . . .
H55A H 0.6568 0.1313 0.6842 0.037 Uiso 1 1 calc R . .
C61 C 0.66477(15) 0.0992(7) 0.5777(2) 0.0252(10) Uani 1 1 d . . .
C62 C 0.69945(16) 0.1978(7) 0.6172(2) 0.0303(12) Uani 1 1 d . . .
H62A H 0.6987 0.2516 0.6529 0.036 Uiso 1 1 calc R . .
C63 C 0.73494(17) 0.2172(8) 0.6042(3) 0.0349(13) Uani 1 1 d . . .
H63A H 0.7587 0.2819 0.6316 0.042 Uiso 1 1 calc R . .
C64 C 0.73564(17) 0.1423(7) 0.5515(3) 0.0365(13) Uani 1 1 d . . .
H64A H 0.7604 0.1525 0.5436 0.044 Uiso 1 1 calc R . .
C65 C 0.70077(19) 0.0526(8) 0.5102(3) 0.0410(14) Uani 1 1 d . . .
H65A H 0.7009 0.0070 0.4728 0.049 Uiso 1 1 calc R . .
C66 C 0.66529(17) 0.0294(7) 0.5235(2) 0.0332(12) Uani 1 1 d . . .
H66A H 0.6415 -0.0339 0.4955 0.040 Uiso 1 1 calc R . .
O1 O 0.57348(12) 0.3628(6) 0.70533(19) 0.0470(11) Uani 1 1 d G . .
H1 H 0.5570 0.4008 0.7204 0.071 Uiso 1 1 d G . .
C1 C 0.5525(2) 0.4023(9) 0.6405(3) 0.0502(17) Uani 1 1 d . . .
H1A H 0.5480 0.5260 0.6352 0.075 Uiso 1 1 calc R . .
H1B H 0.5249 0.3437 0.6222 0.075 Uiso 1 1 calc R . .
H1C H 0.5702 0.3646 0.6193 0.075 Uiso 1 1 calc R . .
O2 O 0.60178(14) -0.1972(6) 0.7691(2) 0.0476(11) Uani 1 1 d G . .
H2 H 0.5842 -0.2774 0.7623 0.071 Uiso 1 1 d G . .
C2 C 0.6308(3) -0.2564(12) 0.8295(4) 0.082(3) Uani 1 1 d . . .
H2A H 0.6297 -0.3814 0.8307 0.123 Uiso 1 1 calc R . .
H2B H 0.6227 -0.2085 0.8615 0.123 Uiso 1 1 calc R . .
H2C H 0.6598 -0.2200 0.8376 0.123 Uiso 1 1 calc R . .
Na1 Na 0.5000 0.1542(4) 0.7500 0.0363(7) Uani 1 2 d S . .
O4 O 0.5118(2) 0.4375(11) 0.7490(4) 0.0381(19) Uani 0.50 1 d P A -1
C5 C 0.4901(4) 0.5668(15) 0.7420(8) 0.036(4) Uani 0.50 1 d P A -1
H5A H 0.5009 0.6687 0.7322 0.043 Uiso 1 1 calc R A -1
O6 O 0.4552(3) 0.5793(10) 0.7464(4) 0.0389(18) Uani 0.50 1 d P A -1

loop_
_atom_site_aniso_label
_atom_site_aniso_U_11
_atom_site_aniso_U_22
_atom_site_aniso_U_33
_atom_site_aniso_U_23
_atom_site_aniso_U_13
_atom_site_aniso_U_12
Mn1 0.0195(4) 0.0329(5) 0.0313(4) 0.0030(3) 0.0146(3) 0.0023(3)
O10 0.0275(18) 0.035(2) 0.037(2) 0.0042(17) 0.0199(16) 0.0048(16)
C11 0.035(3) 0.029(3) 0.030(3) 0.012(2) 0.017(2) 0.014(2)
C12 0.032(3) 0.037(3) 0.025(3) 0.009(2) 0.016(2) 0.011(2)
C13 0.030(3) 0.044(3) 0.034(3) 0.006(3) 0.015(2) 0.008(2)
C14 0.058(4) 0.040(4) 0.038(3) 0.005(3) 0.026(3) 0.014(3)
C15 0.049(3) 0.039(3) 0.046(3) 0.008(3) 0.036(3) 0.017(3)
C16 0.038(3) 0.034(3) 0.046(3) 0.009(3) 0.028(3) 0.012(2)
N21 0.0203(19) 0.041(3) 0.025(2) 0.0067(19) 0.0105(17) 0.0082(19)
C22 0.029(3) 0.029(3) 0.030(3) 0.009(2) 0.016(2) 0.007(2)
C23 0.024(2) 0.033(3) 0.024(2) 0.002(2) 0.008(2) 0.004(2)
C24 0.021(2) 0.030(3) 0.028(2) 0.005(2) 0.012(2) 0.003(2)
N25 0.0174(19) 0.037(3) 0.026(2) 0.0025(18) 0.0086(16) 0.0062(18)
C31 0.020(2) 0.024(3) 0.028(2) 0.002(2) 0.0105(19) 0.0003(19)
C32 0.027(3) 0.033(3) 0.033(3) -0.004(2) 0.012(2) 0.001(2)
C33 0.020(2) 0.046(4) 0.047(3) -0.008(3) 0.012(2) -0.009(2)
C34 0.025(3) 0.036(3) 0.056(4) 0.001(3) 0.021(3) -0.005(2)
C35 0.028(3) 0.035(3) 0.034(3) -0.001(2) 0.015(2) 0.003(2)
C36 0.023(2) 0.027(3) 0.032(3) -0.002(2) 0.010(2) 0.002(2)
O40 0.0238(18) 0.038(2) 0.045(2) -0.0045(18) 0.0201(16) -0.0011(16)
C41 0.027(2) 0.029(3) 0.036(3) 0.007(2) 0.013(2) 0.005(2)
C42 0.023(2) 0.029(3) 0.034(3) 0.009(2) 0.010(2) 0.002(2)
C43 0.028(3) 0.038(3) 0.035(3) 0.009(2) 0.013(2) 0.000(2)
C44 0.036(3) 0.039(3) 0.040(3) 0.002(3) 0.013(3) -0.005(3)
C45 0.025(3) 0.033(3) 0.061(4) 0.005(3) 0.018(3) -0.006(2)
C46 0.032(3) 0.029(3) 0.054(3) -0.002(3) 0.024(3) -0.003(2)
N51 0.0171(19) 0.045(3) 0.027(2) 0.007(2) 0.0108(17) 0.0001(18)
C52 0.020(2) 0.031(3) 0.028(2) 0.011(2) 0.0077(19) 0.007(2)
C53 0.023(2) 0.032(3) 0.028(2) 0.004(2) 0.011(2) 0.004(2)
C54 0.023(2) 0.036(3) 0.025(2) 0.005(2) 0.0112(19) 0.001(2)
N55 0.0161(18) 0.051(3) 0.027(2) -0.002(2) 0.0094(16) -0.003(2)
C61 0.023(2) 0.030(3) 0.025(2) 0.005(2) 0.0121(19) -0.002(2)
C62 0.033(3) 0.032(3) 0.031(3) -0.005(2) 0.019(2) -0.006(2)
C63 0.028(3) 0.041(3) 0.041(3) -0.001(3) 0.018(2) -0.004(2)
C64 0.034(3) 0.038(3) 0.048(3) 0.007(3) 0.027(3) 0.001(2)
C65 0.053(3) 0.046(4) 0.035(3) -0.005(3) 0.029(3) -0.008(3)
C66 0.033(3) 0.040(3) 0.027(3) -0.004(2) 0.013(2) -0.008(2)
O1 0.026(2) 0.069(3) 0.039(2) 0.022(2) 0.0070(17) 0.000(2)
C1 0.047(3) 0.057(4) 0.037(3) 0.019(3) 0.008(3) -0.001(3)
O2 0.047(3) 0.044(3) 0.047(2) 0.011(2) 0.014(2) 0.007(2)
C2 0.099(7) 0.080(6) 0.061(5) 0.029(5) 0.027(5) 0.041(5)
Na1 0.0251(14) 0.0347(18) 0.0551(19) 0.000 0.0227(14) 0.000
O4 0.031(5) 0.032(5) 0.055(5) 0.004(4) 0.021(5) 0.004(3)
C5 0.054(14) 0.022(5) 0.019(10) 0.007(5) 0.001(9) 0.003(5)
O6 0.041(4) 0.028(4) 0.054(5) 0.006(4) 0.027(4) 0.010(4)

loop_
_atom_type_symbol
_atom_type_description
_atom_type_scat_dispersion_real
_atom_type_scat_dispersion_imag
_atom_type_scat_source
C C 0.0033 0.0016 'International Tables Vol C Tables 4.2.6.8 and 6.1.1.4'
H H 0.0000 0.0000 'International Tables Vol C Tables 4.2.6.8 and 6.1.1.4'
N N 0.0061 0.0033 'International Tables Vol C Tables 4.2.6.8 and 6.1.1.4'
O O 0.0106 0.0060 'International Tables Vol C Tables 4.2.6.8 and 6.1.1.4'
Na Na 0.0362 0.0249 'International Tables Vol C Tables 4.2.6.8 and 6.1.1.4'
Mn Mn 0.3368 0.7283 'International Tables Vol C Tables 4.2.6.8 and 6.1.1.4'

loop_
_geom_angle_atom_site_label_1
_geom_angle_atom_site_label_2
_geom_angle_atom_site_label_3
_geom_angle
_geom_angle_site_symmetry_1
_geom_angle_site_symmetry_3
O10 Mn1 O40 87.75(15) . .
O10 Mn1 N21 89.38(16) . .
O40 Mn1 N21 177.13(16) . .
O10 Mn1 N51 174.66(16) . .
O40 Mn1 N51 87.74(16) . .
N21 Mn1 N51 95.12(16) . .
O10 Mn1 O2 91.38(16) . .
O40 Mn1 O2 88.69(17) . .
N21 Mn1 O2 91.44(17) . .
N51 Mn1 O2 91.37(18) . .
O10 Mn1 O1 87.32(16) . .
O40 Mn1 O1 88.54(15) . .
N21 Mn1 O1 91.27(17) . .
N51 Mn1 O1 89.72(17) . .
O2 Mn1 O1 176.98(15) . .
O10 Mn1 Na1 46.03(11) . .
O40 Mn1 Na1 44.04(11) . .
N21 Mn1 Na1 133.19(13) . .
N51 Mn1 Na1 128.84(12) . .
O2 Mn1 Na1 101.39(13) . .
O1 Mn1 Na1 75.75(11) . .
C11 O10 Mn1 131.5(3) . .
C11 O10 Na1 121.9(3) . .
Mn1 O10 Na1 99.29(15) . .
O10 C11 C16 117.7(5) . .
O10 C11 C12 123.6(4) . .
C16 C11 C12 118.7(5) . .
C13 C12 C11 118.5(5) . .
C13 C12 C22 119.6(5) . .
C11 C12 C22 121.9(5) . .
C14 C13 C12 121.6(5) . .
C14 C13 H13A 119.2 . .
C12 C13 H13A 119.2 . .
C15 C14 C13 119.4(6) . .
C15 C14 H14A 120.3 . .
C13 C14 H14A 120.3 . .
C16 C15 C14 120.4(5) . .
C16 C15 H15A 119.8 . .
C14 C15 H15A 119.8 . .
C15 C16 C11 121.3(5) . .
C15 C16 H16A 119.4 . .
C11 C16 H16A 119.4 . .
C22 N21 N25 109.5(4) . .
C22 N21 Mn1 128.8(3) . .
N25 N21 Mn1 121.3(3) . .
N21 C22 C23 107.5(4) . .
N21 C22 C12 122.5(4) . .
C23 C22 C12 130.0(5) . .
C24 C23 C22 106.4(4) . .
C24 C23 H23A 126.8 . .
C22 C23 H23A 126.8 . .
N25 C24 C23 109.5(4) . .
N25 C24 C31 120.0(4) . .
C23 C24 C31 130.4(5) . .
C24 N25 N21 107.2(4) . .
C32 C31 C36 118.3(4) . .
C32 C31 C24 120.7(4) . .
C36 C31 C24 121.1(4) . .
C31 C32 C33 120.4(5) . .
C31 C32 H32A 119.8 . .
C33 C32 H32A 119.8 . .
C34 C33 C32 121.3(5) . .
C34 C33 H33A 119.4 . .
C32 C33 H33A 119.4 . .
C33 C34 C35 118.9(5) . .
C33 C34 H34A 120.5 . .
C35 C34 H34A 120.5 . .
C36 C35 C34 120.1(5) . .
C36 C35 H35A 120.0 . .
C34 C35 H35A 120.0 . .
C35 C36 C31 121.0(5) . .
C35 C36 H36A 119.5 . .
C31 C36 H36A 119.5 . .
C41 O40 Mn1 130.6(3) . .
C41 O40 Na1 128.2(3) . .
Mn1 O40 Na1 101.16(16) . .
O40 C41 C46 117.9(5) . .
O40 C41 C42 123.9(5) . .
C46 C41 C42 118.3(5) . .
C43 C42 C41 119.0(5) . .
C43 C42 C52 120.1(5) . .
C41 C42 C52 120.9(5) . .
C44 C43 C42 121.8(5) . .
C44 C43 H43A 119.1 . .
C42 C43 H43A 119.1 . .
C43 C44 C45 119.7(6) . .
C43 C44 H44A 120.1 . .
C45 C44 H44A 120.1 . .
C46 C45 C44 119.6(5) . .
C46 C45 H45A 120.2 . .
C44 C45 H45A 120.2 . .
C45 C46 C41 121.6(5) . .
C45 C46 H46A 119.2 . .
C41 C46 H46A 119.2 . .
C52 N51 N55 107.0(4) . .
C52 N51 Mn1 129.5(3) . .
N55 N51 Mn1 122.4(3) . .
N51 C52 C53 108.8(4) . .
N51 C52 C42 121.9(4) . .
C53 C52 C42 129.2(5) . .
C54 C53 C52 106.2(4) . .
C54 C53 H53A 126.9 . .
C52 C53 H53A 126.9 . .
N55 C54 C53 107.7(4) . .
N55 C54 C61 119.9(4) . .
C53 C54 C61 132.3(5) . .
C54 N55 N51 110.3(4) . .
C54 N55 H55A 124.9 . .
N51 N55 H55A 124.9 . .
C66 C61 C62 119.2(4) . .
C66 C61 C54 120.0(5) . .
C62 C61 C54 120.6(4) . .
C63 C62 C61 120.2(5) . .
C63 C62 H62A 119.9 . .
C61 C62 H62A 119.9 . .
C64 C63 C62 119.9(5) . .
C64 C63 H63A 120.1 . .
C62 C63 H63A 120.1 . .
C63 C64 C65 120.7(5) . .
C63 C64 H64A 119.6 . .
C65 C64 H64A 119.6 . .
C64 C65 C66 119.7(5) . .
C64 C65 H65A 120.2 . .
C66 C65 H65A 120.1 . .
C61 C66 C65 120.1(5) . .
C61 C66 H66A 119.9 . .
C65 C66 H66A 119.9 . .
C1 O1 Mn1 120.3(4) . .
C1 O1 H1 104.2 . .
Mn1 O1 H1 107.9 . .
O1 C1 H1A 109.5 . .
O1 C1 H1B 109.5 . .
H1A C1 H1B 109.5 . .
O1 C1 H1C 109.5 . .
H1A C1 H1C 109.5 . .
H1B C1 H1C 109.5 . .
C2 O2 Mn1 125.9(5) . .
C2 O2 H2 95.6 . .
Mn1 O2 H2 129.1 . .
O2 C2 H2A 109.5 . .
O2 C2 H2B 109.5 . .
H2A C2 H2B 109.5 . .
O2 C2 H2C 109.5 . .
H2A C2 H2C 109.5 . .
H2B C2 H2C 109.5 . .
O4 Na1 O4 21.3(3) . 2_656
O4 Na1 O40 107.2(2) . .
O4 Na1 O40 124.7(2) 2_656 .
O4 Na1 O40 124.7(2) . 2_656
O4 Na1 O40 107.2(2) 2_656 2_656
O40 Na1 O40 127.8(2) . 2_656
O4 Na1 O10 102.7(2) . 2_656
O4 Na1 O10 84.9(2) 2_656 2_656
O40 Na1 O10 108.54(13) . 2_656
O40 Na1 O10 67.86(13) 2_656 2_656
O4 Na1 O10 84.9(2) . .
O4 Na1 O10 102.7(2) 2_656 .
O40 Na1 O10 67.86(13) . .
O40 Na1 O10 108.54(13) 2_656 .
O10 Na1 O10 172.3(2) 2_656 .
O4 Na1 Mn1 89.69(17) . .
O4 Na1 Mn1 110.94(18) 2_656 .
O40 Na1 Mn1 34.79(9) . .
O40 Na1 Mn1 131.57(13) 2_656 .
O10 Na1 Mn1 142.98(10) 2_656 .
O10 Na1 Mn1 34.68(8) . .
O4 Na1 Mn1 110.94(18) . 2_656
O4 Na1 Mn1 89.69(17) 2_656 2_656
O40 Na1 Mn1 131.57(13) . 2_656
O40 Na1 Mn1 34.79(9) 2_656 2_656
O10 Na1 Mn1 34.68(8) 2_656 2_656
O10 Na1 Mn1 142.98(10) . 2_656
Mn1 Na1 Mn1 159.37(11) . 2_656
C5 O4 Na1 135.2(9) . .
O4 C5 O6 127.2(15) . .
O4 C5 H5A 116.4 . .
O6 C5 H5A 116.4 . .

loop_
_geom_bond_atom_site_label_1
_geom_bond_atom_site_label_2
_geom_bond_distance
_geom_bond_site_symmetry_2
Mn1 O10 1.889(3) .
Mn1 O40 1.905(4) .
Mn1 N21 1.978(4) .
Mn1 N51 2.001(4) .
Mn1 O2 2.265(5) .
Mn1 O1 2.341(5) .
Mn1 Na1 3.2761(11) .
O10 C11 1.346(6) .
O10 Na1 2.389(3) .
C11 C16 1.407(7) .
C11 C12 1.412(7) .
C12 C13 1.400(8) .
C12 C22 1.459(7) .
C13 C14 1.387(8) .
C13 H13A 0.9500 .
C14 C15 1.381(9) .
C14 H14A 0.9500 .
C15 C16 1.375(8) .
C15 H15A 0.9500 .
C16 H16A 0.9500 .
N21 C22 1.359(7) .
N21 N25 1.383(5) .
C22 C23 1.395(7) .
C23 C24 1.395(7) .
C23 H23A 0.9500 .
C24 N25 1.346(6) .
C24 C31 1.475(6) .
C31 C32 1.386(7) .
C31 C36 1.406(7) .
C32 C33 1.389(7) .
C32 H32A 0.9500 .
C33 C34 1.380(8) .
C33 H33A 0.9500 .
C34 C35 1.393(7) .
C34 H34A 0.9500 .
C35 C36 1.386(7) .
C35 H35A 0.9500 .
C36 H36A 0.9500 .
O40 C41 1.335(6) .
O40 Na1 2.321(4) .
C41 C46 1.407(7) .
C41 C42 1.417(7) .
C42 C43 1.396(8) .
C42 C52 1.461(7) .
C43 C44 1.382(7) .
C43 H43A 0.9500 .
C44 C45 1.389(8) .
C44 H44A 0.9500 .
C45 C46 1.388(8) .
C45 H45A 0.9500 .
C46 H46A 0.9500 .
N51 C52 1.347(6) .
N51 N55 1.363(5) .
C52 C53 1.403(7) .
C53 C54 1.376(7) .
C53 H53A 0.9500 .
C54 N55 1.345(6) .
C54 C61 1.479(6) .
N55 H55A 0.8800 .
C61 C66 1.395(7) .
C61 C62 1.401(7) .
C62 C63 1.389(7) .
C62 H62A 0.9500 .
C63 C64 1.381(8) .
C63 H63A 0.9500 .
C64 C65 1.382(8) .
C64 H64A 0.9500 .
C65 C66 1.397(7) .
C65 H65A 0.9500 .
C66 H66A 0.9500 .
O1 C1 1.423(7) .
O1 H1 0.8400 .
C1 H1A 0.9800 .
C1 H1B 0.9800 .
C1 H1C 0.9800 .
O2 C2 1.431(8) .
O2 H2 0.8401 .
C2 H2A 0.9800 .
C2 H2B 0.9800 .
C2 H2C 0.9800 .
Na1 O4 2.256(9) .
Na1 O4 2.256(9) 2_656
Na1 O40 2.321(4) 2_656
Na1 O10 2.389(3) 2_656
Na1 Mn1 3.2761(10) 2_656
O4 C5 1.229(14) .
C5 O6 1.26(2) .
C5 H5A 0.9500 .
